data_4134158
loop_
_publ_author_name
'Wang, Ze-Shu'
'Chen, Yang-Bo'
'Zhang, Hao-Wen'
'Sun, Zhou'
'Zhu, Chunyin'
'Ye, Long-Wu'

_publ_section_title
;
 Ynamide Smiles Rearrangement Triggered by Visible-Light-Mediated
 Regioselective Ketyl-Ynamide Coupling: Rapid Access to Functionalized
 Indoles and Isoquinolines.
;
_journal_name_full 'Journal of the American Chemical Society'
_journal_paper_doi 10.1021/jacs.9b13975
_journal_year 2020
_chemical_formula_moiety 'C22 H19 N O3 S'
_chemical_formula_sum 'C22 H19 N O3 S'
_chemical_formula_weight 377.44
_space_group_crystal_system monoclinic
_space_group_IT_number 14
_space_group_name_Hall '-P 2yn'
_space_group_name_H-M_alt 'P 1 21/n 1'
_atom_sites_solution_hydrogens geom
_atom_sites_solution_primary dual
_audit_creation_date 2018-04-23
_audit_creation_method
;
Olex2 1.2
(compiled 2016.09.09 svn.r3337 for OlexSys, GUI svn.r5227)
;
_cell_angle_alpha 90
_cell_angle_beta 108.390(3)
_cell_angle_gamma 90
_cell_formula_units_Z 4
_cell_length_a 9.1204(18)
_cell_length_b 18.592(4)
_cell_length_c 11.379(2)
_cell_measurement_reflns_used 4320
_cell_measurement_temperature 100(2)
_cell_measurement_theta_max 28.10
_cell_measurement_theta_min 2.51
_cell_volume 1831.0(6)
_computing_cell_refinement 'Bruker SMART'
_computing_data_collection 'Bruker SMART'
_computing_data_reduction 'Bruker SAINT'
_computing_molecular_graphics 'Bruker SHELXTL'
_computing_publication_material 'Bruker SHELXTL'
_computing_structure_refinement 'Bruker SHELXTL'
_computing_structure_solution 'Bruker SHELXTL'
_diffrn_ambient_temperature 100(2)
_diffrn_measured_fraction_theta_full 0.999
_diffrn_measured_fraction_theta_max 0.996
_diffrn_measurement_device_type 'CCD area detector'
_diffrn_measurement_method 'phi and omega scans'
_diffrn_radiation_monochromator graphite
_diffrn_radiation_type MoK\a
_diffrn_radiation_wavelength 0.71073
_diffrn_reflns_av_R_equivalents 0.0405
_diffrn_reflns_av_unetI/netI 0.0411
_diffrn_reflns_Laue_measured_fraction_full 0.999
_diffrn_reflns_Laue_measured_fraction_max 0.996
_diffrn_reflns_limit_h_max 11
_diffrn_reflns_limit_h_min -11
_diffrn_reflns_limit_k_max 24
_diffrn_reflns_limit_k_min -24
_diffrn_reflns_limit_l_max 14
_diffrn_reflns_limit_l_min -14
_diffrn_reflns_number 15753
_diffrn_reflns_point_group_measured_fraction_full 0.999
_diffrn_reflns_point_group_measured_fraction_max 0.996
_diffrn_reflns_theta_full 25.242
_diffrn_reflns_theta_max 27.482
_diffrn_reflns_theta_min 2.181
_diffrn_source 'sealed tube'
_exptl_absorpt_coefficient_mu 0.200
_exptl_absorpt_correction_T_max 0.863239
_exptl_absorpt_correction_T_min 0
_exptl_absorpt_correction_type multi-scan
_exptl_absorpt_process_details
;
SADABS v.2.03 (Bruker,200?) was used for absorption correction.
R(int) was 0.0711 before and 0.0425 after correction.
The Ratio of minimum to maximum transmission is 0.9155.
The \l/2 correction factor is 0.0015.
;
_exptl_crystal_colour 'clear light colourless'
_exptl_crystal_colour_lustre clear
_exptl_crystal_colour_modifier light
_exptl_crystal_colour_primary colourless
_exptl_crystal_density_diffrn 1.369
_exptl_crystal_description block
_exptl_crystal_F_000 792
_exptl_crystal_size_max 0.1
_exptl_crystal_size_mid 0.1
_exptl_crystal_size_min 0.05
_refine_diff_density_max 0.348
_refine_diff_density_min -0.406
_refine_diff_density_rms 0.053
_refine_ls_extinction_method none
_refine_ls_goodness_of_fit_ref 1.161
_refine_ls_hydrogen_treatment constr
_refine_ls_matrix_type full
_refine_ls_number_parameters 246
_refine_ls_number_reflns 4176
_refine_ls_number_restraints 0
_refine_ls_restrained_S_all 1.161
_refine_ls_R_factor_all 0.0686
_refine_ls_R_factor_gt 0.0591
_refine_ls_shift/su_max 0.000
_refine_ls_shift/su_mean 0.000
_refine_ls_structure_factor_coef Fsqd
_refine_ls_weighting_details
;
 w=1/[\s^2^(Fo^2^)+(0.0391P)^2^+1.2351P]
 where P=(Fo^2^+2Fc^2^)/3
;
_refine_ls_weighting_scheme calc
_refine_ls_wR_factor_gt 0.1255
_refine_ls_wR_factor_ref 0.1299
_reflns_Friedel_coverage 0.000
_reflns_number_gt 3642
_reflns_number_total 4176
_reflns_threshold_expression 'I > 2\s(I)'
_cod_data_source_file ja9b13975_si_008.cif
_cod_data_source_block y0416m
_cod_database_code 4134158
_shelxl_version_number 2013-2
_shelx_space_group_comment
;
The symmetry employed for this shelxl refinement is uniquely defined
by the following loop, which should always be used as a source of
symmetry information in preference to the above space-group names.
They are only intended as comments.
;
_olex2_refinement_description
;
1. Fixed Uiso
 At 1.2 times of:
  All C(H) groups
 At 1.5 times of:
  All C(H,H,H) groups, All O(H) groups
2.a Aromatic/amide H refined with riding coordinates:
 C2(H2), C3(H3A), C4(H4), C5(H5), C9(H9), C11(H11), C12(H12), C13(H13),
 C14(H14), C15(H15), C18(H18), C19(H19), C20(H20), C21(H21), C22(H22)
2.b Idealised Me refined as rotating group:
 C1(H1A,H1B,H1C)
2.c Idealised tetrahedral OH refined as rotating group:
 O3(H3)
;
_olex2_submission_special_instructions 'No special instructions were received'

loop_
_space_group_symop_operation_xyz
'x, y, z'
'-x+1/2, y+1/2, -z+1/2'
'-x, -y, -z'
'x-1/2, -y-1/2, z-1/2'

loop_
_atom_site_label
_atom_site_type_symbol
_atom_site_fract_x
_atom_site_fract_y
_atom_site_fract_z
_atom_site_U_iso_or_equiv
_atom_site_adp_type
_atom_site_occupancy
_atom_site_site_symmetry_order
_atom_site_calc_flag
_atom_site_refinement_flags_posn
S1 S 0.78445(6) 0.77397(3) 0.39600(6) 0.02878(16) Uani 1 1 d .
O1 O 0.75722(19) 0.82317(9) 0.48244(16) 0.0362(4) Uani 1 1 d .
O2 O 0.93906(19) 0.75831(9) 0.40451(18) 0.0409(5) Uani 1 1 d .
O3 O 0.55609(18) 0.63679(9) 0.13838(14) 0.0298(4) Uani 1 1 d .
H3 H 0.4663 0.6481 0.1019 0.045 Uiso 1 1 calc GR
N1 N 0.7013(2) 0.69701(10) 0.41515(17) 0.0265(4) Uani 1 1 d .
C1 C 0.6838(3) 0.80317(14) 0.2464(2) 0.0407(6) Uani 1 1 d .
H1A H 0.5769 0.8099 0.2390 0.061 Uiso 1 1 calc GR
H1B H 0.6925 0.7678 0.1876 0.061 Uiso 1 1 calc GR
H1C H 0.7267 0.8479 0.2305 0.061 Uiso 1 1 calc GR
C2 C 0.4645(3) 0.74591(12) 0.4579(2) 0.0320(5) Uani 1 1 d .
H2 H 0.5191 0.7785 0.5179 0.038 Uiso 1 1 calc R
C3 C 0.3064(3) 0.74019(13) 0.4255(3) 0.0357(6) Uani 1 1 d .
H3A H 0.2527 0.7700 0.4632 0.043 Uiso 1 1 calc R
C4 C 0.2259(3) 0.69103(13) 0.3380(2) 0.0350(6) Uani 1 1 d .
H4 H 0.1189 0.6884 0.3175 0.042 Uiso 1 1 calc R
C5 C 0.3019(3) 0.64586(13) 0.2809(2) 0.0312(5) Uani 1 1 d .
H5 H 0.2480 0.6119 0.2234 0.037 Uiso 1 1 calc R
C6 C 0.4602(2) 0.65230(11) 0.3111(2) 0.0239(4) Uani 1 1 d .
C7 C 0.5388(2) 0.70132(12) 0.3979(2) 0.0255(5) Uani 1 1 d .
C8 C 0.7243(2) 0.63520(11) 0.3453(2) 0.0240(4) Uani 1 1 d .
C9 C 0.8641(2) 0.60747(12) 0.3677(2) 0.0263(5) Uani 1 1 d .
H9 H 0.9397 0.6268 0.4356 0.032 Uiso 1 1 calc R
C10 C 0.9171(2) 0.55120(12) 0.3018(2) 0.0266(5) Uani 1 1 d .
C11 C 0.8475(3) 0.53576(14) 0.1778(2) 0.0343(5) Uani 1 1 d .
H11 H 0.7588 0.5606 0.1333 0.041 Uiso 1 1 calc R
C12 C 0.9075(3) 0.48432(15) 0.1195(2) 0.0401(6) Uani 1 1 d .
H12 H 0.8587 0.4743 0.0362 0.048 Uiso 1 1 calc R
C13 C 1.0390(3) 0.44764(14) 0.1833(3) 0.0411(6) Uani 1 1 d .
H13 H 1.0796 0.4129 0.1435 0.049 Uiso 1 1 calc R
C14 C 1.1100(3) 0.46235(14) 0.3053(3) 0.0404(6) Uani 1 1 d .
H14 H 1.1987 0.4374 0.3490 0.049 Uiso 1 1 calc R
C15 C 1.0506(3) 0.51409(14) 0.3640(2) 0.0343(5) Uani 1 1 d .
H15 H 1.1012 0.5243 0.4469 0.041 Uiso 1 1 calc R
C16 C 0.5679(2) 0.61140(12) 0.25872(19) 0.0239(4) Uani 1 1 d .
C17 C 0.5396(2) 0.53132(12) 0.2605(2) 0.0238(4) Uani 1 1 d .
C18 C 0.4670(3) 0.49399(13) 0.1536(2) 0.0315(5) Uani 1 1 d .
H18 H 0.4397 0.5177 0.0778 0.038 Uiso 1 1 calc R
C19 C 0.4345(3) 0.42213(14) 0.1576(2) 0.0368(6) Uani 1 1 d .
H19 H 0.3865 0.3974 0.0845 0.044 Uiso 1 1 calc R
C20 C 0.4726(3) 0.38664(13) 0.2693(2) 0.0361(6) Uani 1 1 d .
H20 H 0.4496 0.3381 0.2721 0.043 Uiso 1 1 calc R
C21 C 0.5446(3) 0.42342(13) 0.3763(2) 0.0333(5) Uani 1 1 d .
H21 H 0.5718 0.3996 0.4520 0.040 Uiso 1 1 calc R
C22 C 0.5769(3) 0.49549(12) 0.3719(2) 0.0278(5) Uani 1 1 d .
H22 H 0.6244 0.5203 0.4450 0.033 Uiso 1 1 calc R

loop_
_atom_site_aniso_label
_atom_site_aniso_U_11
_atom_site_aniso_U_22
_atom_site_aniso_U_33
_atom_site_aniso_U_23
_atom_site_aniso_U_13
_atom_site_aniso_U_12
S1 0.0233(3) 0.0275(3) 0.0368(3) -0.0051(2) 0.0113(2) -0.0030(2)
O1 0.0304(9) 0.0341(9) 0.0436(10) -0.0112(8) 0.0107(8) -0.0023(7)
O2 0.0266(9) 0.0347(10) 0.0656(13) -0.0090(9) 0.0205(9) -0.0050(7)
O3 0.0252(8) 0.0379(9) 0.0259(8) 0.0086(7) 0.0077(6) 0.0049(7)
N1 0.0218(9) 0.0290(10) 0.0306(10) -0.0022(8) 0.0108(8) 0.0006(7)
C1 0.0455(15) 0.0385(14) 0.0402(14) 0.0035(11) 0.0163(12) -0.0053(12)
C2 0.0340(13) 0.0264(12) 0.0400(14) 0.0003(10) 0.0181(11) -0.0002(10)
C3 0.0350(13) 0.0289(12) 0.0521(16) 0.0058(11) 0.0265(12) 0.0091(10)
C4 0.0234(11) 0.0356(13) 0.0500(15) 0.0080(11) 0.0171(11) 0.0064(10)
C5 0.0242(11) 0.0329(12) 0.0370(13) 0.0047(10) 0.0107(10) 0.0003(10)
C6 0.0232(10) 0.0244(11) 0.0262(11) 0.0060(9) 0.0106(9) 0.0044(8)
C7 0.0229(11) 0.0250(11) 0.0313(11) 0.0039(9) 0.0122(9) 0.0027(8)
C8 0.0231(10) 0.0240(11) 0.0256(11) 0.0025(8) 0.0086(9) 0.0010(8)
C9 0.0220(10) 0.0289(11) 0.0277(11) 0.0015(9) 0.0074(9) -0.0002(9)
C10 0.0212(10) 0.0270(11) 0.0346(12) 0.0014(9) 0.0131(9) 0.0000(9)
C11 0.0269(12) 0.0422(14) 0.0343(13) 0.0040(11) 0.0101(10) 0.0073(10)
C12 0.0353(14) 0.0505(16) 0.0360(14) -0.0073(12) 0.0133(11) 0.0027(12)
C13 0.0374(14) 0.0396(14) 0.0519(16) -0.0119(12) 0.0220(12) 0.0042(11)
C14 0.0292(13) 0.0404(15) 0.0503(16) -0.0003(12) 0.0105(11) 0.0109(11)
C15 0.0254(12) 0.0400(14) 0.0359(13) -0.0011(11) 0.0071(10) 0.0043(10)
C16 0.0203(10) 0.0280(11) 0.0234(10) 0.0033(9) 0.0068(8) 0.0012(8)
C17 0.0177(10) 0.0268(11) 0.0283(11) -0.0011(9) 0.0092(8) 0.0013(8)
C18 0.0310(12) 0.0361(13) 0.0264(12) -0.0004(10) 0.0078(10) 0.0013(10)
C19 0.0369(14) 0.0351(13) 0.0364(14) -0.0115(11) 0.0087(11) -0.0033(11)
C20 0.0382(14) 0.0241(12) 0.0509(15) -0.0033(11) 0.0211(12) 0.0001(10)
C21 0.0361(13) 0.0310(12) 0.0354(13) 0.0047(10) 0.0150(11) 0.0057(10)
C22 0.0275(11) 0.0289(12) 0.0267(11) -0.0006(9) 0.0081(9) 0.0025(9)

loop_
_atom_type_symbol
_atom_type_description
_atom_type_scat_dispersion_real
_atom_type_scat_dispersion_imag
_atom_type_scat_source
C C 0.0033 0.0016 'International Tables Vol C Tables 4.2.6.8 and 6.1.1.4'
H H 0.0000 0.0000 'International Tables Vol C Tables 4.2.6.8 and 6.1.1.4'
N N 0.0061 0.0033 'International Tables Vol C Tables 4.2.6.8 and 6.1.1.4'
O O 0.0106 0.0060 'International Tables Vol C Tables 4.2.6.8 and 6.1.1.4'
S S 0.1246 0.1234 'International Tables Vol C Tables 4.2.6.8 and 6.1.1.4'

loop_
_geom_angle_atom_site_label_1
_geom_angle_atom_site_label_2
_geom_angle_atom_site_label_3
_geom_angle
O1 S1 N1 106.04(10)
O1 S1 C1 108.76(12)
O2 S1 O1 118.27(11)
O2 S1 N1 107.44(10)
O2 S1 C1 109.71(13)
N1 S1 C1 105.88(11)
C16 O3 H3 109.5
C7 N1 S1 115.30(15)
C7 N1 C8 106.93(17)
C8 N1 S1 117.29(14)
S1 C1 H1A 109.5
S1 C1 H1B 109.5
S1 C1 H1C 109.5
H1A C1 H1B 109.5
H1A C1 H1C 109.5
H1B C1 H1C 109.5
C3 C2 H2 121.4
C3 C2 C7 117.2(2)
C7 C2 H2 121.4
C2 C3 H3A 119.4
C2 C3 C4 121.3(2)
C4 C3 H3A 119.4
C3 C4 H4 119.6
C5 C4 C3 120.8(2)
C5 C4 H4 119.6
C4 C5 H5 120.9
C4 C5 C6 118.2(2)
C6 C5 H5 120.9
C5 C6 C16 128.3(2)
C7 C6 C5 120.4(2)
C7 C6 C16 111.29(19)
C2 C7 N1 127.8(2)
C6 C7 N1 110.20(19)
C6 C7 C2 122.0(2)
N1 C8 C16 108.48(17)
C9 C8 N1 120.0(2)
C9 C8 C16 131.4(2)
C8 C9 H9 115.2
C8 C9 C10 129.6(2)
C10 C9 H9 115.2
C11 C10 C9 123.7(2)
C11 C10 C15 117.7(2)
C15 C10 C9 118.4(2)
C10 C11 H11 119.5
C12 C11 C10 120.9(2)
C12 C11 H11 119.5
C11 C12 H12 119.8
C13 C12 C11 120.3(2)
C13 C12 H12 119.8
C12 C13 H13 120.2
C14 C13 C12 119.7(2)
C14 C13 H13 120.2
C13 C14 H14 119.9
C13 C14 C15 120.2(2)
C15 C14 H14 119.9
C10 C15 H15 119.4
C14 C15 C10 121.2(2)
C14 C15 H15 119.4
O3 C16 C6 110.69(17)
O3 C16 C8 107.33(17)
O3 C16 C17 112.26(18)
C6 C16 C8 101.10(17)
C6 C16 C17 110.89(17)
C17 C16 C8 114.00(17)
C18 C17 C16 121.4(2)
C18 C17 C22 118.7(2)
C22 C17 C16 119.69(19)
C17 C18 H18 119.6
C19 C18 C17 120.8(2)
C19 C18 H18 119.6
C18 C19 H19 119.9
C18 C19 C20 120.2(2)
C20 C19 H19 119.9
C19 C20 H20 120.3
C21 C20 C19 119.5(2)
C21 C20 H20 120.3
C20 C21 H21 119.9
C20 C21 C22 120.1(2)
C22 C21 H21 119.9
C17 C22 H22 119.6
C21 C22 C17 120.7(2)
C21 C22 H22 119.6

loop_
_geom_bond_atom_site_label_1
_geom_bond_atom_site_label_2
_geom_bond_distance
S1 O1 1.4212(17)
S1 O2 1.4129(17)
S1 N1 1.665(2)
S1 C1 1.746(3)
O3 H3 0.8200
O3 C16 1.420(2)
N1 C7 1.434(3)
N1 C8 1.450(3)
C1 H1A 0.9600
C1 H1B 0.9600
C1 H1C 0.9600
C2 H2 0.9300
C2 C3 1.375(3)
C2 C7 1.381(3)
C3 H3A 0.9300
C3 C4 1.380(4)
C4 H4 0.9300
C4 C5 1.376(3)
C5 H5 0.9300
C5 C6 1.380(3)
C6 C7 1.369(3)
C6 C16 1.506(3)
C8 C9 1.323(3)
C8 C16 1.521(3)
C9 H9 0.9300
C9 C10 1.456(3)
C10 C11 1.382(3)
C10 C15 1.384(3)
C11 H11 0.9300
C11 C12 1.373(3)
C12 H12 0.9300
C12 C13 1.372(4)
C13 H13 0.9300
C13 C14 1.361(4)
C14 H14 0.9300
C14 C15 1.375(3)
C15 H15 0.9300
C16 C17 1.512(3)
C17 C18 1.375(3)
C17 C22 1.376(3)
C18 H18 0.9300
C18 C19 1.372(3)
C19 H19 0.9300
C19 C20 1.376(4)
C20 H20 0.9300
C20 C21 1.370(4)
C21 H21 0.9300
C21 C22 1.376(3)
C22 H22 0.9300
